data_4110784
loop_
_publ_author_name
'P. S. Lakshminarayanan'
'D. Krishna Kumar'
'Pradyut Ghosh'

_publ_section_title
;
 Solid State Structural Evidence of Chloroform-Benzene-Chloroform Adduct
 Trapped in Hexaanthryl Octaaminocryptand Channels
;
_journal_name_full 'Journal of the American Chemical Society'
_journal_page_first 9600
_journal_page_last 9601
_journal_paper_doi 10.1021/ja063228g
_journal_volume 128
_journal_year 2006
_chemical_formula_sum 'C21 H17 N1.33'
_chemical_formula_weight 288.03
_chemical_name_systematic
; 
 ? 
;
_space_group_IT_number 163
_symmetry_cell_setting trigonal
_symmetry_space_group_name_Hall '-P 3 2c'
_symmetry_space_group_name_H-M 'P -3 1 c'
_atom_sites_solution_hydrogens geom
_atom_sites_solution_primary direct
_atom_sites_solution_secondary difmap
_audit_creation_method SHELXL-97
_cell_angle_alpha 90.00
_cell_angle_beta 90.00
_cell_angle_gamma 120.00
_cell_formula_units_Z 12
_cell_length_a 15.2238(12)
_cell_length_b 15.2238(12)
_cell_length_c 26.683(3)
_cell_measurement_temperature 100(2)
_cell_volume 5355.6(8)
_computing_cell_refinement 'BRUKER AXS SMART 3'
_computing_data_collection 'BRUKER AXS SMART 3'
_computing_data_reduction 'BRUKER AXS SAINT'
_computing_molecular_graphics 'PLATON, 'MERCURY 1.4'
_computing_structure_refinement 'SHELXL-97 (Sheldrick, 1997)'
_computing_structure_solution 'SHELXS-97 (Sheldrick, 1990)'
_diffrn_ambient_temperature 100(2)
_diffrn_detector_area_resol_mean 0.3
_diffrn_measured_fraction_theta_full 1.000
_diffrn_measured_fraction_theta_max 1.000
_diffrn_measurement_device_type 'BRUKER SMART CCD AREA DETECTOR'
_diffrn_measurement_method PHI-OMEGA
_diffrn_radiation_monochromator graphite
_diffrn_radiation_source 'fine-focus sealed tube'
_diffrn_radiation_type MoK\a
_diffrn_radiation_wavelength 0.71073
_diffrn_reflns_av_R_equivalents 0.1636
_diffrn_reflns_av_sigmaI/netI 0.0978
_diffrn_reflns_limit_h_max 15
_diffrn_reflns_limit_h_min -16
_diffrn_reflns_limit_k_max 16
_diffrn_reflns_limit_k_min -16
_diffrn_reflns_limit_l_max 21
_diffrn_reflns_limit_l_min -28
_diffrn_reflns_number 20847
_diffrn_reflns_theta_full 22.50
_diffrn_reflns_theta_max 22.50
_diffrn_reflns_theta_min 1.53
_exptl_absorpt_coefficient_mu 0.062
_exptl_absorpt_correction_type SADABS
_exptl_crystal_colour YELLOW
_exptl_crystal_density_diffrn 1.072
_exptl_crystal_description PLATE
_exptl_crystal_F_000 1828
_exptl_crystal_size_max 0.33
_exptl_crystal_size_mid 0.18
_exptl_crystal_size_min 0.05
_refine_diff_density_max 0.624
_refine_diff_density_min -0.478
_refine_diff_density_rms 0.089
_refine_ls_extinction_method none
_refine_ls_goodness_of_fit_ref 1.031
_refine_ls_hydrogen_treatment mixed
_refine_ls_matrix_type full
_refine_ls_number_parameters 202
_refine_ls_number_reflns 2353
_refine_ls_number_restraints 6
_refine_ls_restrained_S_all 1.082
_refine_ls_R_factor_all 0.1593
_refine_ls_R_factor_gt 0.1042
_refine_ls_shift/su_max 0.003
_refine_ls_shift/su_mean 0.000
_refine_ls_structure_factor_coef Fsqd
_refine_ls_weighting_details 'calc w=1/[\s^2^(Fo^2^)+(0.1836P)^2^+1.9091P] where P=(Fo^2^+2Fc^2^)/3'
_refine_ls_weighting_scheme calc
_refine_ls_wR_factor_gt 0.2738
_refine_ls_wR_factor_ref 0.3069
_reflns_number_gt 1417
_reflns_number_total 2353
_reflns_threshold_expression >2sigma(I)
_cod_data_source_file ja063228gsi20060509_090452.cif
_cod_data_source_block kkln32m
_cod_database_code 4110784

loop_
_symmetry_equiv_pos_as_xyz
'x, y, z'
'-y, x-y, z'
'-x+y, -x, z'
'-y, -x, -z+1/2'
'x, x-y, -z+1/2'
'-x+y, y, -z+1/2'
'-x, -y, -z'
'y, -x+y, -z'
'x-y, x, -z'
'y, x, z-1/2'
'-x, -x+y, z-1/2'
'x-y, -y, z-1/2'

loop_
_atom_site_label
_atom_site_type_symbol
_atom_site_fract_x
_atom_site_fract_y
_atom_site_fract_z
_atom_site_U_iso_or_equiv
_atom_site_adp_type
_atom_site_occupancy
_atom_site_symmetry_multiplicity
_atom_site_calc_flag
_atom_site_refinement_flags
_atom_site_disorder_assembly
_atom_site_disorder_group
N1 N 0.6667 0.3333 0.3412(5) 0.070(4) Uani 1 3 d SD . .
C2A C 0.5691(7) 0.2502(7) 0.3681(4) 0.036(3) Uiso 0.62 1 d PD A 1
C2B C 0.5942(10) 0.2360(9) 0.3120(5) 0.031(4) Uiso 0.38 1 d PD A 2
C3 C 0.5283(6) 0.1634(7) 0.3428(4) 0.127(6) Uani 1 1 d D . .
H3A H 0.5806 0.1448 0.3424 0.153 Uiso 1 1 calc R A 1
H3B H 0.5235 0.1823 0.3086 0.153 Uiso 1 1 calc R A 1
N4 N 0.4379(4) 0.0716(4) 0.3504(2) 0.0319(14) Uani 1 1 d . A .
C5 C 0.3458(5) 0.0758(5) 0.3440(2) 0.0315(17) Uani 1 1 d . . .
H5A H 0.3397 0.1142 0.3714 0.038 Uiso 1 1 calc R A .
H5B H 0.2882 0.0075 0.3457 0.038 Uiso 1 1 calc R . .
C6 C 0.3416(4) 0.1235(4) 0.2951(2) 0.0256(15) Uani 1 1 d . A .
C7 C 0.3414(5) 0.2148(5) 0.2945(2) 0.0334(17) Uani 1 1 d . . .
H7 H 0.3415 0.2456 0.3246 0.040 Uiso 1 1 calc R A .
C8 C 0.3411(4) 0.0803(4) 0.2505(2) 0.0295(16) Uani 1 1 d . . .
H8 H 0.3406 0.0190 0.2500 0.035 Uiso 1 1 calc R A .
C9 C 0.4346(5) 0.0205(5) 0.3973(2) 0.0310(16) Uani 1 1 d . . .
H9A H 0.3757 -0.0471 0.3967 0.037 Uiso 1 1 calc R A .
H9B H 0.4259 0.0572 0.4247 0.037 Uiso 1 1 calc R . .
C10 C 0.5271(4) 0.0117(4) 0.4074(2) 0.0232(15) Uani 1 1 d . A .
C11 C 0.5465(5) -0.0526(4) 0.3768(2) 0.0310(17) Uani 1 1 d . . .
C12 C 0.4771(5) -0.1139(5) 0.3375(3) 0.0400(19) Uani 1 1 d . A .
H12 H 0.4195 -0.1093 0.3310 0.048 Uiso 1 1 calc R . .
C13 C 0.4958(6) -0.1782(5) 0.3102(3) 0.0464(19) Uani 1 1 d . . .
H13 H 0.4497 -0.2183 0.2857 0.056 Uiso 1 1 calc R A .
C14 C 0.5826(6) -0.1856(5) 0.3179(3) 0.045(2) Uani 1 1 d . A .
H14 H 0.5941 -0.2293 0.2983 0.054 Uiso 1 1 calc R . .
C15 C 0.6497(6) -0.1298(5) 0.3536(3) 0.0421(19) Uani 1 1 d . . .
H15 H 0.7068 -0.1360 0.3587 0.051 Uiso 1 1 calc R A .
C16 C 0.6345(5) -0.0613(4) 0.3837(2) 0.0306(17) Uani 1 1 d . A .
C17 C 0.7043(5) -0.0026(5) 0.4210(3) 0.0356(18) Uani 1 1 d . . .
H17 H 0.7628 -0.0067 0.4252 0.043 Uiso 1 1 calc R A .
C18 C 0.6882(5) 0.0616(5) 0.4518(3) 0.0347(17) Uani 1 1 d . A .
C19 C 0.7596(5) 0.1215(5) 0.4900(3) 0.0406(19) Uani 1 1 d . . .
H19 H 0.8192 0.1194 0.4935 0.049 Uiso 1 1 calc R A .
C20 C 0.7415(6) 0.1813(5) 0.5211(3) 0.047(2) Uani 1 1 d . A .
H20 H 0.7888 0.2203 0.5454 0.056 Uiso 1 1 calc R . .
C21 C 0.6514(5) 0.1837(5) 0.5163(3) 0.0398(18) Uani 1 1 d . . .
H21 H 0.6384 0.2229 0.5386 0.048 Uiso 1 1 calc R A .
C22 C 0.5831(5) 0.1311(5) 0.4806(2) 0.0336(17) Uani 1 1 d . A .
H22 H 0.5246 0.1358 0.4785 0.040 Uiso 1 1 calc R . .
C23 C 0.5972(5) 0.0684(4) 0.4458(2) 0.0313(17) Uani 1 1 d . . .

loop_
_atom_site_aniso_label
_atom_site_aniso_U_11
_atom_site_aniso_U_22
_atom_site_aniso_U_33
_atom_site_aniso_U_23
_atom_site_aniso_U_13
_atom_site_aniso_U_12
N1 0.012(3) 0.012(3) 0.188(14) 0.000 0.000 0.0058(15)
C3 0.034(5) 0.087(7) 0.187(12) 0.097(8) -0.065(6) -0.025(5)
N4 0.020(3) 0.029(3) 0.038(3) 0.017(3) 0.006(2) 0.006(2)
C5 0.029(4) 0.033(4) 0.035(4) 0.004(3) 0.007(3) 0.018(3)
C6 0.016(3) 0.024(3) 0.030(4) -0.004(3) -0.001(3) 0.005(3)
C7 0.041(4) 0.043(4) 0.034(4) -0.002(3) 0.007(3) 0.034(4)
C8 0.031(4) 0.016(3) 0.037(4) 0.000(3) -0.007(3) 0.009(3)
C9 0.033(4) 0.023(3) 0.031(4) 0.004(3) 0.004(3) 0.009(3)
C10 0.025(3) 0.025(3) 0.016(3) 0.012(3) 0.003(3) 0.010(3)
C11 0.030(4) 0.015(3) 0.041(4) 0.013(3) 0.005(3) 0.006(3)
C12 0.032(4) 0.026(4) 0.053(5) 0.000(4) 0.003(4) 0.007(3)
C13 0.055(5) 0.040(4) 0.046(5) -0.003(4) -0.009(4) 0.026(4)
C14 0.060(5) 0.035(4) 0.042(5) 0.003(4) 0.001(4) 0.025(4)
C15 0.057(5) 0.039(4) 0.046(5) 0.008(4) 0.001(4) 0.035(4)
C16 0.034(4) 0.018(3) 0.038(4) 0.013(3) 0.005(3) 0.012(3)
C17 0.032(4) 0.035(4) 0.043(4) 0.017(4) -0.001(3) 0.019(3)
C18 0.035(4) 0.028(4) 0.038(4) 0.013(3) -0.002(3) 0.013(3)
C19 0.033(4) 0.037(4) 0.049(5) 0.009(4) -0.012(4) 0.015(3)
C20 0.053(5) 0.040(4) 0.038(5) 0.007(4) -0.006(4) 0.017(4)
C21 0.051(5) 0.033(4) 0.026(4) 0.002(3) -0.006(4) 0.015(4)
C22 0.039(4) 0.031(4) 0.027(4) 0.015(3) 0.003(3) 0.014(3)
C23 0.041(4) 0.023(3) 0.030(4) 0.013(3) 0.006(3) 0.016(3)

loop_
_atom_type_symbol
_atom_type_description
_atom_type_scat_dispersion_real
_atom_type_scat_dispersion_imag
_atom_type_scat_source
C C 0.0033 0.0016 'International Tables Vol C Tables 4.2.6.8 and 6.1.1.4'
N N 0.0061 0.0033 'International Tables Vol C Tables 4.2.6.8 and 6.1.1.4'
H H 0.0000 0.0000 'International Tables Vol C Tables 4.2.6.8 and 6.1.1.4'

loop_
_geom_angle_atom_site_label_1
_geom_angle_atom_site_label_2
_geom_angle_atom_site_label_3
_geom_angle
_geom_angle_site_symmetry_1
_geom_angle_site_symmetry_3
C2B N1 C2B 96.8(8) 2_655 3_665
C2B N1 C2B 96.8(8) 2_655 .
C2B N1 C2B 96.8(8) 3_665 .
C2B N1 C2A 146.8(7) 2_655 .
C2B N1 C2A 109.7(7) 3_665 .
C2B N1 C2A 61.4(7) . .
C2B N1 C2A 109.7(7) 2_655 3_665
C2B N1 C2A 61.4(7) 3_665 3_665
C2B N1 C2A 146.8(7) . 3_665
C2A N1 C2A 100.5(7) . 3_665
C2B N1 C2A 61.4(7) 2_655 2_655
C2B N1 C2A 146.8(7) 3_665 2_655
C2B N1 C2A 109.7(7) . 2_655
C2A N1 C2A 100.5(7) . 2_655
C2A N1 C2A 100.5(7) 3_665 2_655
C3 C2A N1 110.7(7) . .
C3 C2B N1 111.3(9) . .
C2A C3 C2B 73.0(8) . .
C2A C3 N4 130.9(11) . .
C2B C3 N4 150.3(10) . .
C3 N4 C5 115.4(6) . .
C3 N4 C9 114.2(5) . .
C5 N4 C9 110.5(5) . .
N4 C5 C6 113.5(5) . .
C8 C6 C7 118.1(6) . .
C8 C6 C5 121.1(5) . .
C7 C6 C5 120.8(6) . .
C8 C7 C6 121.0(6) 5 .
C6 C8 C7 120.9(6) . 5
N4 C9 C10 114.7(5) . .
C11 C10 C23 119.0(6) . .
C11 C10 C9 119.1(5) . .
C23 C10 C9 121.9(6) . .
C10 C11 C16 121.4(6) . .
C10 C11 C12 121.7(6) . .
C16 C11 C12 116.8(6) . .
C13 C12 C11 120.2(7) . .
C12 C13 C14 121.7(7) . .
C15 C14 C13 120.4(7) . .
C14 C15 C16 120.9(7) . .
C17 C16 C15 121.3(6) . .
C17 C16 C11 118.7(6) . .
C15 C16 C11 120.0(6) . .
C18 C17 C16 121.6(6) . .
C17 C18 C19 121.6(6) . .
C17 C18 C23 119.8(6) . .
C19 C18 C23 118.6(6) . .
C20 C19 C18 121.2(7) . .
C19 C20 C21 119.5(7) . .
C22 C21 C20 121.8(7) . .
C21 C22 C23 122.2(7) . .
C10 C23 C22 124.0(6) . .
C10 C23 C18 119.4(6) . .
C22 C23 C18 116.5(6) . .

loop_
_geom_bond_atom_site_label_1
_geom_bond_atom_site_label_2
_geom_bond_distance
_geom_bond_site_symmetry_2
N1 C2B 1.544(10) 2_655
N1 C2B 1.544(10) 3_665
N1 C2B 1.544(10) .
N1 C2A 1.563(9) .
N1 C2A 1.563(9) 3_665
N1 C2A 1.563(9) 2_655
C2A C3 1.330(11) .
C2B C3 1.340(12) .
C3 N4 1.401(9) .
N4 C5 1.445(8) .
N4 C9 1.460(8) .
C5 C6 1.509(8) .
C6 C8 1.359(8) .
C6 C7 1.393(8) .
C7 C8 1.389(9) 5
C8 C7 1.390(9) 5
C9 C10 1.504(9) .
C10 C11 1.416(8) .
C10 C23 1.418(9) .
C11 C16 1.424(9) .
C11 C12 1.449(9) .
C12 C13 1.361(9) .
C13 C14 1.396(10) .
C14 C15 1.342(9) .
C15 C16 1.423(9) .
C16 C17 1.404(9) .
C17 C18 1.388(9) .
C18 C19 1.437(9) .
C18 C23 1.450(9) .
C19 C20 1.357(10) .
C20 C21 1.397(10) .
C21 C22 1.341(9) .
C22 C23 1.423(9) .
